data_7133492
loop_
_publ_author_name
'Yamada, Shinji'
'Honda, Yuka'

_publ_section_title
;
 Solid-state [2+2] photodimerization of eniminium salts: stereoselective
 syntheses of 1,3-diacetylcyclobutanes.
;
_journal_issue 72
_journal_name_full 'Chemical communications (Cambridge, England)'
_journal_page_first 9821
_journal_page_last 9824
_journal_paper_doi 10.1039/d4cc03691c
_journal_volume 60
_journal_year 2024
_chemical_absolute_configuration 'CHOOSE rm ad rmad syn or unk'
_chemical_formula_moiety 'C28 H36 B2 F8 N2'
_chemical_formula_sum 'C28 H36 B2 F8 N2'
_chemical_formula_weight 574.21
_space_group_crystal_system monoclinic
_space_group_IT_number 4
_space_group_name_Hall 'P 2yb'
_space_group_name_H-M_alt 'P 1 21 1'
_atom_sites_solution_hydrogens geom
_atom_sites_solution_primary direct
_atom_sites_solution_secondary difmap
_audit_block_doi 10.5517/ccdc.csd.cc2kl0fm
_audit_update_record
;
2024-07-14 deposited with the CCDC.	2024-08-12 downloaded from the CCDC.
;
_cell_angle_alpha 90.0000
_cell_angle_beta 101.392(2)
_cell_angle_gamma 90.0000
_cell_formula_units_Z 2
_cell_length_a 7.1302(3)
_cell_length_b 14.6918(5)
_cell_length_c 13.1044(4)
_cell_measurement_reflns_used 5211
_cell_measurement_temperature 123
_cell_measurement_theta_max 68.22
_cell_measurement_theta_min 3.01
_cell_volume 1345.71(8)
_computing_cell_refinement 'RAPID AUTO'
_computing_data_collection 'RAPID AUTO (Rigaku, ????)'
_computing_data_reduction 'RAPID AUTO'
_computing_molecular_graphics 'CrystalStructure 4.2.1'
_computing_publication_material 'CrystalStructure 4.2.1 (Rigaku, 2016)'
_computing_structure_refinement 'SHELXL Version 2014/7 (Sheldrick, 2008)'
_computing_structure_solution 'SHELXS Version 2013/1 (Sheldrick, 2008)'
_diffrn_ambient_temperature 123
_diffrn_detector_area_resol_mean 10.000
_diffrn_measured_fraction_theta_full 0.999
_diffrn_measured_fraction_theta_max 0.999
_diffrn_measurement_device_type 'Rigaku R-AXIS RAPID'
_diffrn_measurement_method \w
_diffrn_radiation_type 'Cu K\a'
_diffrn_radiation_wavelength 1.54187
_diffrn_reflns_av_R_equivalents 0.0295
_diffrn_reflns_Laue_measured_fraction_full 0.999
_diffrn_reflns_Laue_measured_fraction_max 0.999
_diffrn_reflns_limit_h_max 8
_diffrn_reflns_limit_h_min -8
_diffrn_reflns_limit_k_max 17
_diffrn_reflns_limit_k_min -17
_diffrn_reflns_limit_l_max 15
_diffrn_reflns_limit_l_min -15
_diffrn_reflns_number 15256
_diffrn_reflns_point_group_measured_fraction_full 0.960
_diffrn_reflns_point_group_measured_fraction_max 0.957
_diffrn_reflns_theta_full 67.687
_diffrn_reflns_theta_max 68.226
_diffrn_reflns_theta_min 3.441
_diffrn_standards_number 0
_exptl_absorpt_coefficient_mu 1.034
_exptl_absorpt_correction_T_max 0.902
_exptl_absorpt_correction_T_min 0.779
_exptl_absorpt_correction_type multi-scan
_exptl_absorpt_process_details 'ABSCOR (Rigaku, 1995)'
_exptl_crystal_colour colorless
_exptl_crystal_density_diffrn 1.417
_exptl_crystal_density_method 'not measured'
_exptl_crystal_description prism
_exptl_crystal_F_000 600.00
_exptl_crystal_size_max 0.150
_exptl_crystal_size_mid 0.150
_exptl_crystal_size_min 0.100
_refine_diff_density_max 0.38
_refine_diff_density_min -0.29
_refine_ls_abs_structure_details
;
 Flack x determined using 1460 quotients [(I+)-(I-)]/[(I+)+(I-)]
 (Parsons, Flack and Wagner, Acta Cryst. B69 (2013) 249-259).
;
_refine_ls_abs_structure_Flack 0.48(19)
_refine_ls_extinction_method none
_refine_ls_goodness_of_fit_ref 1.117
_refine_ls_hydrogen_treatment constr
_refine_ls_number_parameters 363
_refine_ls_number_reflns 4732
_refine_ls_number_restraints 1
_refine_ls_R_factor_all 0.0579
_refine_ls_R_factor_gt 0.0448
_refine_ls_shift/su_max 0.001
_refine_ls_structure_factor_coef Fsqd
_refine_ls_weighting_details 'w = 1/[\s^2^(Fo^2^)+(0.0638P)^2^+0.3918P] where P=(Fo^2^+2Fc^2^)/3'
_refine_ls_weighting_scheme calc
_refine_ls_wR_factor_gt 0.1241
_refine_ls_wR_factor_ref 0.1348
_reflns_Friedel_coverage 0.838
_reflns_Friedel_fraction_full 0.916
_reflns_Friedel_fraction_max 0.911
_reflns_number_gt 3648
_reflns_number_total 4732
_reflns_threshold_expression F^2^>2.0\s(F^2^)
_cod_data_source_file d4cc03691c2.cif
_cod_data_source_block PYRROIMINIUM-BF4-DIMER-1
_cod_depositor_comments 'Adding full bibliography for 7133484--7133496.cif.'
_cod_database_code 7133492

loop_
_space_group_symop_id
_space_group_symop_operation_xyz
1 +X,+Y,+Z
2 -X,1/2+Y,-Z

loop_
_atom_site_label
_atom_site_type_symbol
_atom_site_fract_x
_atom_site_fract_y
_atom_site_fract_z
_atom_site_U_iso_or_equiv
_atom_site_adp_type
_atom_site_occupancy
_atom_site_site_symmetry_order
_atom_site_calc_flag
_atom_site_refinement_flags_posn
_atom_site_refinement_flags_adp
_atom_site_refinement_flags_occupancy
_atom_site_disorder_assembly
_atom_site_disorder_group
F1 F 0.2809(7) 0.4185(3) -0.0348(4) 0.0711(15) Uani 1 1 d . . . . .
F2 F 0.4649(6) 0.3544(4) 0.0962(3) 0.0826(17) Uani 1 1 d . . . . .
F3 F 0.1846(6) 0.2862(3) 0.0291(3) 0.0424(10) Uani 1 1 d . . . . .
F4 F 0.4273(7) 0.2860(4) -0.0613(4) 0.0705(16) Uani 1 1 d . . . . .
F5 F 0.2741(7) -0.1277(4) 0.4608(5) 0.096(2) Uani 1 1 d . . . . .
F6 F 0.4752(6) -0.0582(4) 0.5963(3) 0.0757(16) Uani 1 1 d . . . . .
F7 F 0.4266(8) 0.0013(4) 0.4398(4) 0.0762(17) Uani 1 1 d . . . . .
F8 F 0.1842(6) 0.0022(3) 0.5288(3) 0.0426(10) Uani 1 1 d . . . . .
N1 N -0.2633(7) 0.7944(4) 0.5289(4) 0.0277(12) Uani 1 1 d . . . . .
N2 N 0.2586(8) 0.9930(4) 0.9698(4) 0.0312(13) Uani 1 1 d . . . . .
C1 C -0.0820(10) 0.8851(5) 0.6681(5) 0.0293(15) Uani 1 1 d . . . . .
H1 H -0.0614 0.9273 0.6114 0.035 Uiso 1 1 calc R U . . .
C2 C -0.1184(9) 0.9393(5) 0.7670(5) 0.0294(16) Uani 1 1 d . . . . .
H2 H -0.2266 0.9109 0.7938 0.035 Uiso 1 1 calc R U . . .
C3 C 0.0813(9) 0.9013(5) 0.8305(5) 0.0311(15) Uani 1 1 d . . . . .
H3 H 0.0619 0.8586 0.8870 0.037 Uiso 1 1 calc R U . . .
C4 C 0.1156(10) 0.8500(5) 0.7353(5) 0.0304(16) Uani 1 1 d . . . . .
H4 H 0.2236 0.8793 0.7092 0.036 Uiso 1 1 calc R U . . .
C5 C -0.2195(9) 0.8120(4) 0.6276(5) 0.0302(14) Uani 1 1 d . . . . .
C6 C -0.3052(9) 0.7540(5) 0.6998(5) 0.0360(16) Uani 1 1 d . . . . .
H6A H -0.2325 0.7616 0.7710 0.043 Uiso 1 1 calc R U . . .
H6B H -0.3011 0.6901 0.6791 0.043 Uiso 1 1 calc R U . . .
H6C H -0.4384 0.7723 0.6968 0.043 Uiso 1 1 calc R U . . .
C7 C -0.2032(11) 0.8502(5) 0.4448(5) 0.0369(17) Uani 1 1 d . . . . .
H7A H -0.0639 0.8448 0.4475 0.044 Uiso 1 1 calc R U . . .
H7B H -0.2360 0.9152 0.4511 0.044 Uiso 1 1 calc R U . . .
C8 C -0.3166(10) 0.8093(5) 0.3449(5) 0.0395(18) Uani 1 1 d . . . . .
H8A H -0.2453 0.8139 0.2876 0.047 Uiso 1 1 calc R U . . .
H8B H -0.4421 0.8398 0.3237 0.047 Uiso 1 1 calc R U . . .
C9 C -0.3412(10) 0.7103(6) 0.3743(5) 0.0378(17) Uani 1 1 d . . . . .
H9A H -0.4498 0.6817 0.3262 0.045 Uiso 1 1 calc R U . . .
H9B H -0.2236 0.6748 0.3732 0.045 Uiso 1 1 calc R U . . .
C10 C -0.3801(11) 0.7157(5) 0.4823(5) 0.0351(16) Uani 1 1 d . . . . .
H10A H -0.5177 0.7264 0.4809 0.042 Uiso 1 1 calc R U . . .
H10B H -0.3399 0.6592 0.5217 0.042 Uiso 1 1 calc R U . . .
C11 C -0.1442(10) 1.0400(5) 0.7602(5) 0.0305(17) Uani 1 1 d . . . . .
C12 C -0.1717(11) 1.0837(6) 0.8519(5) 0.0384(18) Uani 1 1 d . . . . .
H12 H -0.1817 1.0488 0.9116 0.046 Uiso 1 1 calc R U . . .
C13 C -0.1841(12) 1.1780(6) 0.8545(6) 0.050(2) Uani 1 1 d . . . . .
H13 H -0.2012 1.2071 0.9167 0.059 Uiso 1 1 calc R U . . .
C14 C -0.1720(12) 1.2302(6) 0.7688(6) 0.050(2) Uani 1 1 d . . . . .
H14 H -0.1803 1.2947 0.7720 0.060 Uiso 1 1 calc R U . . .
C15 C -0.1480(11) 1.1883(5) 0.6789(6) 0.0410(19) Uani 1 1 d . . . . .
H15 H -0.1390 1.2236 0.6193 0.049 Uiso 1 1 calc R U . . .
C16 C -0.1369(11) 1.0936(6) 0.6752(6) 0.0371(18) Uani 1 1 d . . . . .
H16 H -0.1239 1.0652 0.6118 0.044 Uiso 1 1 calc R U . . .
C17 C 0.2216(9) 0.9762(5) 0.8725(5) 0.0299(15) Uani 1 1 d . . . . .
C18 C 0.3053(9) 1.0344(5) 0.8007(5) 0.0358(16) Uani 1 1 d . . . . .
H18A H 0.2645 1.0121 0.7292 0.043 Uiso 1 1 calc R U . . .
H18B H 0.4452 1.0323 0.8202 0.043 Uiso 1 1 calc R U . . .
H18C H 0.2617 1.0972 0.8051 0.043 Uiso 1 1 calc R U . . .
C19 C 0.3812(11) 1.0714(5) 1.0159(5) 0.0344(17) Uani 1 1 d . . . . .
H19A H 0.3440 1.1282 0.9763 0.041 Uiso 1 1 calc R U . . .
H19B H 0.5182 1.0590 1.0174 0.041 Uiso 1 1 calc R U . . .
C20 C 0.3411(11) 1.0781(6) 1.1262(5) 0.0399(18) Uani 1 1 d . . . . .
H20A H 0.4500 1.1060 1.1747 0.048 Uiso 1 1 calc R U . . .
H20B H 0.2239 1.1139 1.1272 0.048 Uiso 1 1 calc R U . . .
C21 C 0.3150(10) 0.9792(6) 1.1538(5) 0.0415(19) Uani 1 1 d . . . . .
H21A H 0.2436 0.9743 1.2111 0.050 Uiso 1 1 calc R U . . .
H21B H 0.4404 0.9486 1.1750 0.050 Uiso 1 1 calc R U . . .
C22 C 0.2009(10) 0.9373(5) 1.0534(5) 0.0330(15) Uani 1 1 d . . . . .
H22A H 0.2350 0.8725 1.0472 0.040 Uiso 1 1 calc R U . . .
H22B H 0.0615 0.9420 1.0510 0.040 Uiso 1 1 calc R U . . .
C23 C 0.1445(10) 0.7469(5) 0.7387(5) 0.0316(17) Uani 1 1 d . . . . .
C24 C 0.1344(11) 0.6946(5) 0.8271(6) 0.0338(16) Uani 1 1 d . . . . .
H24 H 0.1176 0.7231 0.8898 0.041 Uiso 1 1 calc R U . . .
C25 C 0.1492(10) 0.6009(6) 0.8216(6) 0.0414(19) Uani 1 1 d . . . . .
H25 H 0.1438 0.5654 0.8816 0.050 Uiso 1 1 calc R U . . .
C26 C 0.1717(11) 0.5577(6) 0.7317(6) 0.046(2) Uani 1 1 d . . . . .
H26 H 0.1772 0.4932 0.7291 0.055 Uiso 1 1 calc R U . . .
C27 C 0.1864(12) 0.6095(6) 0.6442(6) 0.048(2) Uani 1 1 d . . . . .
H27 H 0.2059 0.5810 0.5821 0.058 Uiso 1 1 calc R U . . .
C28 C 0.1720(11) 0.7031(6) 0.6499(5) 0.0377(18) Uani 1 1 d . . . . .
H28 H 0.1815 0.7385 0.5905 0.045 Uiso 1 1 calc R U . . .
B1 B 0.3356(13) 0.3349(6) 0.0035(7) 0.038(2) Uani 1 1 d . . . . .
B2 B 0.3412(13) -0.0460(7) 0.5066(7) 0.039(2) Uani 1 1 d . . . . .

loop_
_atom_site_aniso_label
_atom_site_aniso_U_11
_atom_site_aniso_U_22
_atom_site_aniso_U_33
_atom_site_aniso_U_23
_atom_site_aniso_U_13
_atom_site_aniso_U_12
F1 0.067(3) 0.027(2) 0.122(4) 0.014(2) 0.027(3) 0.001(2)
F2 0.076(3) 0.111(4) 0.065(3) -0.033(3) 0.026(2) -0.052(3)
F3 0.044(2) 0.037(2) 0.049(2) -0.001(2) 0.0162(18) -0.005(2)
F4 0.097(4) 0.048(3) 0.083(3) -0.005(3) 0.058(3) -0.002(3)
F5 0.073(3) 0.064(4) 0.162(5) -0.070(4) 0.053(4) -0.029(3)
F6 0.053(2) 0.090(4) 0.075(3) -0.038(3) -0.011(2) 0.020(3)
F7 0.094(4) 0.053(3) 0.101(4) 0.013(3) 0.066(3) 0.002(3)
F8 0.046(2) 0.038(2) 0.045(2) -0.0034(19) 0.0113(18) 0.009(2)
N1 0.037(3) 0.019(3) 0.026(3) 0.000(2) 0.003(2) 0.001(3)
N2 0.034(3) 0.025(3) 0.034(3) -0.003(2) 0.006(2) 0.002(3)
C1 0.041(4) 0.025(3) 0.022(3) -0.007(3) 0.007(2) 0.002(3)
C2 0.030(3) 0.033(4) 0.024(3) -0.004(3) 0.003(2) 0.003(3)
C3 0.033(3) 0.027(4) 0.033(3) 0.006(3) 0.005(3) -0.004(3)
C4 0.038(4) 0.023(4) 0.032(3) -0.001(3) 0.012(3) -0.006(3)
C5 0.038(4) 0.016(3) 0.037(3) 0.000(3) 0.008(3) 0.004(3)
C6 0.040(4) 0.035(4) 0.033(3) 0.000(3) 0.006(3) -0.005(4)
C7 0.050(4) 0.027(3) 0.036(4) 0.004(3) 0.013(3) 0.002(4)
C8 0.052(4) 0.038(4) 0.027(3) -0.003(3) 0.004(3) -0.003(4)
C9 0.037(4) 0.035(4) 0.039(4) -0.013(3) 0.001(3) -0.001(4)
C10 0.037(4) 0.022(4) 0.047(4) -0.009(3) 0.009(3) -0.006(3)
C11 0.030(4) 0.029(4) 0.032(4) -0.007(3) 0.005(3) 0.001(3)
C12 0.044(4) 0.037(5) 0.032(4) -0.009(3) 0.002(3) -0.001(4)
C13 0.067(5) 0.038(5) 0.041(4) -0.015(4) 0.004(4) 0.014(5)
C14 0.062(5) 0.028(4) 0.054(5) -0.010(4) -0.001(4) 0.002(4)
C15 0.045(4) 0.028(4) 0.049(4) 0.009(4) 0.006(4) 0.003(4)
C16 0.038(4) 0.036(4) 0.038(4) -0.003(3) 0.010(3) 0.003(4)
C17 0.029(3) 0.033(4) 0.026(3) 0.000(3) 0.003(2) 0.001(3)
C18 0.043(4) 0.029(4) 0.034(3) 0.002(3) 0.005(3) -0.005(4)
C19 0.043(4) 0.033(4) 0.025(3) -0.004(3) -0.001(3) -0.001(3)
C20 0.045(4) 0.043(4) 0.032(4) -0.008(3) 0.009(3) 0.002(4)
C21 0.049(4) 0.046(5) 0.030(3) -0.003(4) 0.008(3) 0.008(4)
C22 0.044(4) 0.029(3) 0.026(3) -0.002(3) 0.008(3) 0.000(4)
C23 0.028(4) 0.029(4) 0.037(4) 0.000(3) 0.003(3) 0.001(3)
C24 0.038(4) 0.028(4) 0.035(4) 0.001(3) 0.006(3) 0.003(4)
C25 0.033(4) 0.041(4) 0.050(5) 0.008(4) 0.007(3) 0.005(4)
C26 0.043(4) 0.030(4) 0.062(5) -0.005(4) 0.004(4) 0.008(4)
C27 0.061(5) 0.035(5) 0.044(5) -0.010(4) 0.000(4) 0.006(4)
C28 0.042(4) 0.034(4) 0.037(4) 0.004(3) 0.008(3) 0.009(4)
B1 0.050(6) 0.025(5) 0.043(5) -0.004(3) 0.017(4) 0.000(4)
B2 0.043(5) 0.032(5) 0.046(5) -0.010(4) 0.022(4) -0.001(4)

loop_
_atom_type_symbol
_atom_type_description
_atom_type_scat_dispersion_real
_atom_type_scat_dispersion_imag
_atom_type_scat_source
C C 0.0181 0.0091
;
International Tables for Crystallography
(Vol. C, Tables 4.2.6.8 and 6.1.1.4)
;
H H 0.0000 0.0000
;
International Tables for Crystallography
(Vol. C, Table 6.1.1.4)
;
N N 0.0311 0.0180
;
International Tables for Crystallography
(Vol. C, Tables 4.2.6.8 and 6.1.1.4)
;
B B 0.0090 0.0039
;
International Tables for Crystallography
(Vol. C, Tables 4.2.6.8 and 6.1.1.4)
;
F F 0.0727 0.0534
;
International Tables for Crystallography
(Vol. C, Tables 4.2.6.8 and 6.1.1.4)
;

loop_
_geom_angle_atom_site_label_1
_geom_angle_atom_site_label_2
_geom_angle_atom_site_label_3
_geom_angle
_geom_angle_site_symmetry_1
_geom_angle_site_symmetry_3
_geom_angle_publ_flag
C5 N1 C10 124.8(6) . . ?
C5 N1 C7 125.2(6) . . ?
C10 N1 C7 110.0(5) . . ?
C17 N2 C22 126.7(6) . . ?
C17 N2 C19 122.8(6) . . ?
C22 N2 C19 110.4(5) . . ?
C5 C1 C2 117.0(6) . . ?
C5 C1 C4 114.5(6) . . ?
C2 C1 C4 88.9(4) . . ?
C5 C1 H1 111.6 . . ?
C2 C1 H1 111.6 . . ?
C4 C1 H1 111.6 . . ?
C11 C2 C1 119.2(6) . . ?
C11 C2 C3 117.6(6) . . ?
C1 C2 C3 88.7(5) . . ?
C11 C2 H2 109.9 . . ?
C1 C2 H2 109.9 . . ?
C3 C2 H2 109.9 . . ?
C17 C3 C4 117.2(6) . . ?
C17 C3 C2 113.0(6) . . ?
C4 C3 C2 90.9(4) . . ?
C17 C3 H3 111.4 . . ?
C4 C3 H3 111.4 . . ?
C2 C3 H3 111.4 . . ?
C3 C4 C23 120.7(6) . . ?
C3 C4 C1 91.5(5) . . ?
C23 C4 C1 115.9(6) . . ?
C3 C4 H4 109.2 . . ?
C23 C4 H4 109.2 . . ?
C1 C4 H4 109.2 . . ?
N1 C5 C1 121.0(6) . . ?
N1 C5 C6 118.1(6) . . ?
C1 C5 C6 120.8(6) . . ?
C5 C6 H6A 109.5 . . ?
C5 C6 H6B 109.5 . . ?
H6A C6 H6B 109.5 . . ?
C5 C6 H6C 109.5 . . ?
H6A C6 H6C 109.5 . . ?
H6B C6 H6C 109.5 . . ?
N1 C7 C8 103.6(6) . . ?
N1 C7 H7A 111.0 . . ?
C8 C7 H7A 111.0 . . ?
N1 C7 H7B 111.0 . . ?
C8 C7 H7B 111.0 . . ?
H7A C7 H7B 109.0 . . ?
C7 C8 C9 103.2(6) . . ?
C7 C8 H8A 111.1 . . ?
C9 C8 H8A 111.1 . . ?
C7 C8 H8B 111.1 . . ?
C9 C8 H8B 111.1 . . ?
H8A C8 H8B 109.1 . . ?
C10 C9 C8 103.9(6) . . ?
C10 C9 H9A 111.0 . . ?
C8 C9 H9A 111.0 . . ?
C10 C9 H9B 111.0 . . ?
C8 C9 H9B 111.0 . . ?
H9A C9 H9B 109.0 . . ?
N1 C10 C9 103.7(6) . . ?
N1 C10 H10A 111.0 . . ?
C9 C10 H10A 111.0 . . ?
N1 C10 H10B 111.0 . . ?
C9 C10 H10B 111.0 . . ?
H10A C10 H10B 109.0 . . ?
C16 C11 C12 117.7(7) . . ?
C16 C11 C2 126.4(7) . . ?
C12 C11 C2 115.9(6) . . ?
C13 C12 C11 119.6(8) . . ?
C13 C12 H12 120.2 . . ?
C11 C12 H12 120.2 . . ?
C14 C13 C12 121.4(8) . . ?
C14 C13 H13 119.3 . . ?
C12 C13 H13 119.3 . . ?
C15 C14 C13 119.3(8) . . ?
C15 C14 H14 120.3 . . ?
C13 C14 H14 120.3 . . ?
C14 C15 C16 119.7(7) . . ?
C14 C15 H15 120.1 . . ?
C16 C15 H15 120.1 . . ?
C11 C16 C15 122.1(8) . . ?
C11 C16 H16 118.9 . . ?
C15 C16 H16 118.9 . . ?
N2 C17 C18 119.6(6) . . ?
N2 C17 C3 119.7(6) . . ?
C18 C17 C3 120.6(5) . . ?
C17 C18 H18A 109.5 . . ?
C17 C18 H18B 109.5 . . ?
H18A C18 H18B 109.5 . . ?
C17 C18 H18C 109.5 . . ?
H18A C18 H18C 109.5 . . ?
H18B C18 H18C 109.5 . . ?
N2 C19 C20 103.1(6) . . ?
N2 C19 H19A 111.1 . . ?
C20 C19 H19A 111.1 . . ?
N2 C19 H19B 111.1 . . ?
C20 C19 H19B 111.1 . . ?
H19A C19 H19B 109.1 . . ?
C21 C20 C19 102.6(6) . . ?
C21 C20 H20A 111.2 . . ?
C19 C20 H20A 111.2 . . ?
C21 C20 H20B 111.2 . . ?
C19 C20 H20B 111.2 . . ?
H20A C20 H20B 109.2 . . ?
C20 C21 C22 104.5(6) . . ?
C20 C21 H21A 110.9 . . ?
C22 C21 H21A 110.9 . . ?
C20 C21 H21B 110.9 . . ?
C22 C21 H21B 110.9 . . ?
H21A C21 H21B 108.9 . . ?
N2 C22 C21 103.5(6) . . ?
N2 C22 H22A 111.1 . . ?
C21 C22 H22A 111.1 . . ?
N2 C22 H22B 111.1 . . ?
C21 C22 H22B 111.1 . . ?
H22A C22 H22B 109.0 . . ?
C28 C23 C24 118.7(7) . . ?
C28 C23 C4 118.7(6) . . ?
C24 C23 C4 122.5(7) . . ?
C25 C24 C23 119.0(7) . . ?
C25 C24 H24 120.5 . . ?
C23 C24 H24 120.5 . . ?
C26 C25 C24 121.8(7) . . ?
C26 C25 H25 119.1 . . ?
C24 C25 H25 119.1 . . ?
C25 C26 C27 119.5(8) . . ?
C25 C26 H26 120.3 . . ?
C27 C26 H26 120.3 . . ?
C28 C27 C26 118.6(8) . . ?
C28 C27 H27 120.7 . . ?
C26 C27 H27 120.7 . . ?
C23 C28 C27 122.3(8) . . ?
C23 C28 H28 118.8 . . ?
C27 C28 H28 118.8 . . ?
F1 B1 F4 112.5(7) . . ?
F1 B1 F3 112.1(7) . . ?
F4 B1 F3 111.5(7) . . ?
F1 B1 F2 103.2(7) . . ?
F4 B1 F2 109.3(7) . . ?
F3 B1 F2 107.7(6) . . ?
F7 B2 F6 107.2(7) . . ?
F7 B2 F5 109.1(7) . . ?
F6 B2 F5 112.4(8) . . ?
F7 B2 F8 110.8(8) . . ?
F6 B2 F8 109.7(6) . . ?
F5 B2 F8 107.8(7) . . ?

loop_
_geom_bond_atom_site_label_1
_geom_bond_atom_site_label_2
_geom_bond_distance
_geom_bond_site_symmetry_2
_geom_bond_publ_flag
F1 B1 1.355(10) . ?
F2 B1 1.402(10) . ?
F3 B1 1.388(10) . ?
F4 B1 1.372(9) . ?
F5 B2 1.384(10) . ?
F6 B2 1.373(10) . ?
F7 B2 1.352(10) . ?
F8 B2 1.403(9) . ?
N1 C5 1.296(8) . ?
N1 C10 1.483(9) . ?
N1 C7 1.502(8) . ?
N2 C17 1.274(8) . ?
N2 C22 1.490(9) . ?
N2 C19 1.500(10) . ?
C1 C5 1.480(9) . ?
C1 C2 1.585(8) . ?
C1 C4 1.593(9) . ?
C1 H1 1.0000 . ?
C2 C11 1.492(10) . ?
C2 C3 1.602(8) . ?
C2 H2 1.0000 . ?
C3 C17 1.516(9) . ?
C3 C4 1.518(9) . ?
C3 H3 1.0000 . ?
C4 C23 1.529(10) . ?
C4 H4 1.0000 . ?
C5 C6 1.492(9) . ?
C6 H6A 0.9800 . ?
C6 H6B 0.9800 . ?
C6 H6C 0.9800 . ?
C7 C8 1.520(9) . ?
C7 H7A 0.9900 . ?
C7 H7B 0.9900 . ?
C8 C9 1.523(11) . ?
C8 H8A 0.9900 . ?
C8 H8B 0.9900 . ?
C9 C10 1.497(9) . ?
C9 H9A 0.9900 . ?
C9 H9B 0.9900 . ?
C10 H10A 0.9900 . ?
C10 H10B 0.9900 . ?
C11 C16 1.372(10) . ?
C11 C12 1.410(9) . ?
C12 C13 1.390(12) . ?
C12 H12 0.9500 . ?
C13 C14 1.376(12) . ?
C13 H13 0.9500 . ?
C14 C15 1.370(11) . ?
C14 H14 0.9500 . ?
C15 C16 1.395(11) . ?
C15 H15 0.9500 . ?
C16 H16 0.9500 . ?
C17 C18 1.481(9) . ?
C18 H18A 0.9800 . ?
C18 H18B 0.9800 . ?
C18 H18C 0.9800 . ?
C19 C20 1.531(9) . ?
C19 H19A 0.9900 . ?
C19 H19B 0.9900 . ?
C20 C21 1.517(12) . ?
C20 H20A 0.9900 . ?
C20 H20B 0.9900 . ?
C21 C22 1.532(9) . ?
C21 H21A 0.9900 . ?
C21 H21B 0.9900 . ?
C22 H22A 0.9900 . ?
C22 H22B 0.9900 . ?
C23 C28 1.377(10) . ?
C23 C24 1.404(10) . ?
C24 C25 1.384(11) . ?
C24 H24 0.9500 . ?
C25 C26 1.375(10) . ?
C25 H25 0.9500 . ?
C26 C27 1.397(12) . ?
C26 H26 0.9500 . ?
C27 C28 1.382(12) . ?
C27 H27 0.9500 . ?
C28 H28 0.9500 . ?

loop_
_geom_torsion_atom_site_label_1
_geom_torsion_atom_site_label_2
_geom_torsion_atom_site_label_3
_geom_torsion_atom_site_label_4
_geom_torsion
_geom_torsion_site_symmetry_1
_geom_torsion_site_symmetry_2
_geom_torsion_site_symmetry_3
_geom_torsion_site_symmetry_4
_geom_torsion_publ_flag
C5 C1 C2 C11 -122.0(7) . . . . ?
C4 C1 C2 C11 121.0(5) . . . . ?
C5 C1 C2 C3 116.7(5) . . . . ?
C4 C1 C2 C3 -0.3(7) . . . . ?
C11 C2 C3 C17 -2.1(8) . . . . ?
C1 C2 C3 C17 120.5(5) . . . . ?
C11 C2 C3 C4 -122.3(5) . . . . ?
C1 C2 C3 C4 0.3(7) . . . . ?
C17 C3 C4 C23 121.6(7) . . . . ?
C2 C3 C4 C23 -121.8(6) . . . . ?
C17 C3 C4 C1 -116.9(5) . . . . ?
C2 C3 C4 C1 -0.3(7) . . . . ?
C5 C1 C4 C3 -119.0(5) . . . . ?
C2 C1 C4 C3 0.3(7) . . . . ?
C5 C1 C4 C23 6.4(9) . . . . ?
C2 C1 C4 C23 125.8(5) . . . . ?
C10 N1 C5 C1 172.1(6) . . . . ?
C7 N1 C5 C1 -7.8(10) . . . . ?
C10 N1 C5 C6 -5.4(10) . . . . ?
C7 N1 C5 C6 174.7(6) . . . . ?
C2 C1 C5 N1 146.5(6) . . . . ?
C4 C1 C5 N1 -111.6(7) . . . . ?
C2 C1 C5 C6 -36.1(8) . . . . ?
C4 C1 C5 C6 65.9(8) . . . . ?
C5 N1 C7 C8 -171.4(7) . . . . ?
C10 N1 C7 C8 8.7(7) . . . . ?
N1 C7 C8 C9 -29.4(7) . . . . ?
C7 C8 C9 C10 40.0(7) . . . . ?
C5 N1 C10 C9 -164.0(6) . . . . ?
C7 N1 C10 C9 15.9(7) . . . . ?
C8 C9 C10 N1 -34.2(7) . . . . ?
C1 C2 C11 C16 -1.1(11) . . . . ?
C3 C2 C11 C16 104.2(8) . . . . ?
C1 C2 C11 C12 -178.6(6) . . . . ?
C3 C2 C11 C12 -73.4(9) . . . . ?
C16 C11 C12 C13 -2.1(12) . . . . ?
C2 C11 C12 C13 175.7(8) . . . . ?
C11 C12 C13 C14 0.7(15) . . . . ?
C12 C13 C14 C15 0.2(14) . . . . ?
C13 C14 C15 C16 0.3(13) . . . . ?
C12 C11 C16 C15 2.6(11) . . . . ?
C2 C11 C16 C15 -174.9(8) . . . . ?
C14 C15 C16 C11 -1.8(13) . . . . ?
C22 N2 C17 C18 -174.4(6) . . . . ?
C19 N2 C17 C18 1.5(10) . . . . ?
C22 N2 C17 C3 10.0(10) . . . . ?
C19 N2 C17 C3 -174.2(6) . . . . ?
C4 C3 C17 N2 -148.3(7) . . . . ?
C2 C3 C17 N2 108.0(7) . . . . ?
C4 C3 C17 C18 36.1(9) . . . . ?
C2 C3 C17 C18 -67.7(8) . . . . ?
C17 N2 C19 C20 165.8(6) . . . . ?
C22 N2 C19 C20 -17.7(7) . . . . ?
N2 C19 C20 C21 35.0(7) . . . . ?
C19 C20 C21 C22 -40.0(7) . . . . ?
C17 N2 C22 C21 169.6(7) . . . . ?
C19 N2 C22 C21 -6.7(7) . . . . ?
C20 C21 C22 N2 28.9(7) . . . . ?
C3 C4 C23 C28 179.0(6) . . . . ?
C1 C4 C23 C28 70.2(9) . . . . ?
C3 C4 C23 C24 2.3(11) . . . . ?
C1 C4 C23 C24 -106.5(7) . . . . ?
C28 C23 C24 C25 -1.1(11) . . . . ?
C4 C23 C24 C25 175.6(8) . . . . ?
C23 C24 C25 C26 -0.6(13) . . . . ?
C24 C25 C26 C27 2.2(12) . . . . ?
C25 C26 C27 C28 -1.9(13) . . . . ?
C24 C23 C28 C27 1.3(12) . . . . ?
C4 C23 C28 C27 -175.6(8) . . . . ?
C26 C27 C28 C23 0.2(14) . . . . ?
